data_7002233
loop_
_publ_author_name
'Zhang, Tianle'
'Song, Hongbin'
'Dai, Xiaomei'
'Meng, Xianggao'

_publ_section_title
;
 One, two and three-dimensional organometallic networks constructed
 from silver(i) pyridyldiethynide complexes
;
_journal_issue 37
_journal_name_full 'Dalton Transactions'
_journal_page_first 7688
_journal_page_last 7694
_journal_paper_doi 10.1039/b905449a
_journal_year 2009
_chemical_formula_sum 'C15 H3 Ag5 F9 N O6'
_chemical_formula_weight 1003.53
_chemical_name_systematic
;
?
;
_space_group_IT_number 2
_symmetry_cell_setting triclinic
_symmetry_space_group_name_Hall '-P 1'
_symmetry_space_group_name_H-M 'P -1'
_atom_sites_solution_hydrogens geom
_atom_sites_solution_primary direct
_atom_sites_solution_secondary difmap
_audit_creation_method SHELXL-97
_cell_angle_alpha 87.300(1)
_cell_angle_beta 89.332(1)
_cell_angle_gamma 89.779(1)
_cell_formula_units_Z 2
_cell_length_a 8.0178(3)
_cell_length_b 10.7435(4)
_cell_length_c 12.1158(5)
_cell_measurement_reflns_used 3480
_cell_measurement_temperature 200(2)
_cell_measurement_theta_max 28.09
_cell_measurement_theta_min 2.48
_cell_volume 1042.41(7)
_computing_cell_refinement 'Bruker SMART'
_computing_data_collection 'Bruker SMART'
_computing_data_reduction 'Bruker SAINT'
_computing_molecular_graphics 'Bruker SHELXTL'
_computing_publication_material 'Bruker SHELXTL'
_computing_structure_refinement 'SHELXL-97 (Sheldrick, 1997)'
_computing_structure_solution 'SHELXS-97 (Sheldrick, 1990)'
_diffrn_ambient_temperature 200(2)
_diffrn_measured_fraction_theta_full 0.985
_diffrn_measured_fraction_theta_max 0.985
_diffrn_measurement_device_type 'CCD area detector'
_diffrn_measurement_method 'phi and omega scans'
_diffrn_radiation_monochromator graphite
_diffrn_radiation_source 'fine-focus sealed tube'
_diffrn_radiation_type MoK\a
_diffrn_radiation_wavelength 0.71073
_diffrn_reflns_av_R_equivalents 0.0885
_diffrn_reflns_av_sigmaI/netI 0.0767
_diffrn_reflns_limit_h_max 9
_diffrn_reflns_limit_h_min -9
_diffrn_reflns_limit_k_max 13
_diffrn_reflns_limit_k_min -12
_diffrn_reflns_limit_l_max 13
_diffrn_reflns_limit_l_min -14
_diffrn_reflns_number 6728
_diffrn_reflns_theta_full 26.00
_diffrn_reflns_theta_max 26.00
_diffrn_reflns_theta_min 1.90
_exptl_absorpt_coefficient_mu 4.730
_exptl_absorpt_correction_T_max 0.6491
_exptl_absorpt_correction_T_min 0.4092
_exptl_absorpt_correction_type multi-scan
_exptl_absorpt_process_details SADABS,Sheldrick,1997
_exptl_crystal_colour colorless
_exptl_crystal_density_diffrn 3.197
_exptl_crystal_density_method 'not measured'
_exptl_crystal_description needle
_exptl_crystal_F_000 928
_exptl_crystal_size_max 0.23
_exptl_crystal_size_mid 0.15
_exptl_crystal_size_min 0.10
_refine_diff_density_max 2.169
_refine_diff_density_min -1.305
_refine_diff_density_rms 0.282
_refine_ls_extinction_method none
_refine_ls_goodness_of_fit_ref 1.027
_refine_ls_hydrogen_treatment constr
_refine_ls_matrix_type full
_refine_ls_number_parameters 353
_refine_ls_number_reflns 4033
_refine_ls_number_restraints 69
_refine_ls_restrained_S_all 1.065
_refine_ls_R_factor_all 0.0629
_refine_ls_R_factor_gt 0.0506
_refine_ls_shift/su_max 0.023
_refine_ls_shift/su_mean 0.002
_refine_ls_structure_factor_coef Fsqd
_refine_ls_weighting_details 'calc w=1/[\s^2^(Fo^2^)+(0.0889P)^2^+0.0000P] where P=(Fo^2^+2Fc^2^)/3'
_refine_ls_weighting_scheme calc
_refine_ls_wR_factor_gt 0.1317
_refine_ls_wR_factor_ref 0.1388
_reflns_number_gt 3366
_reflns_number_total 4033
_reflns_threshold_expression >2sigma(I)
_cod_data_source_file b905449a.txt
_cod_data_source_block compound-3
_cod_depositor_comments
;
The following automatic conversions were performed:
'_symmetry_cell_setting' value 'Triclinic' changed to 'triclinic'
according to '/home/saulius/struct/CIF-dictionaries/cif_core.dic'
dictionary named 'cif_core.dic' version 2.4.1 from 2010-06-29.

Automatic conversion script
Id: cif_fix_enum 1527 2010-12-29 10:47:43Z saulius 
;
_cod_original_sg_symbol_H-M P-1
_cod_database_code 7002233

loop_
_symmetry_equiv_pos_as_xyz
'x, y, z'
'-x, -y, -z'

loop_
_atom_site_label
_atom_site_type_symbol
_atom_site_fract_x
_atom_site_fract_y
_atom_site_fract_z
_atom_site_U_iso_or_equiv
_atom_site_adp_type
_atom_site_occupancy
_atom_site_symmetry_multiplicity
_atom_site_calc_flag
_atom_site_refinement_flags
_atom_site_disorder_assembly
_atom_site_disorder_group
Ag1 Ag -0.02189(8) 0.33289(6) 1.02392(5) 0.02769(19) Uani 1 1 d . . .
Ag2 Ag 0.14348(8) 0.05458(6) 1.04043(5) 0.0329(2) Uani 1 1 d . . .
Ag3 Ag 0.39540(8) 0.06039(6) 0.87902(6) 0.0356(2) Uani 1 1 d . . .
Ag4 Ag 0.05616(7) 0.18240(5) 0.82538(5) 0.02459(19) Uani 1 1 d . . .
Ag5 Ag -0.28370(8) 0.27066(7) 0.87488(7) 0.0427(2) Uani 1 1 d . . .
C1 C 0.0070(10) 0.4133(7) 1.2632(6) 0.0254(17) Uani 1 1 d . . .
C2 C 0.0249(13) 0.4015(8) 1.3792(7) 0.042(2) Uani 1 1 d . . .
H2 H 0.0572 0.4710 1.4196 0.050 Uiso 1 1 calc R . .
C3 C -0.0053(15) 0.2879(9) 1.4325(8) 0.050(3) Uani 1 1 d . . .
H3 H 0.0087 0.2771 1.5102 0.060 Uiso 1 1 calc R . .
C4 C -0.0569(13) 0.1883(8) 1.3706(8) 0.039(2) Uani 1 1 d . . .
H4 H -0.0869 0.1107 1.4062 0.046 Uiso 1 1 calc R . .
C5 C -0.0635(9) 0.2045(7) 1.2581(7) 0.0234(16) Uani 1 1 d . . .
C6 C 0.0331(9) 0.5274(7) 1.2021(6) 0.0204(15) Uani 1 1 d . . .
C7 C 0.0503(9) 0.6261(7) 1.1476(6) 0.0237(16) Uani 1 1 d . . .
C8 C -0.1032(9) 0.1042(6) 1.1877(6) 0.0213(16) Uani 1 1 d . . .
C9 C -0.1434(9) 0.0208(7) 1.1291(7) 0.0267(17) Uani 1 1 d . . .
C10 C 0.4285(10) 0.2511(7) 1.0722(7) 0.0284(18) Uani 1 1 d . . .
C11 C 0.5053(11) 0.3583(9) 1.1354(9) 0.042(2) Uani 1 1 d . . .
C12 C 0.3767(10) 0.2841(8) 0.6984(7) 0.0294(18) Uani 1 1 d . . .
C13 C 0.4616(13) 0.3653(11) 0.6114(9) 0.050(3) Uani 1 1 d . . .
C14 C -0.2616(10) 0.0451(7) 0.7233(7) 0.0285(18) Uani 1 1 d D A .
C15 C -0.3616(9) -0.0262(9) 0.6394(7) 0.067(4) Uani 1 1 d D . .
F1 F 0.5860(8) 0.3142(7) 1.2242(6) 0.0654(19) Uani 1 1 d . . .
F2 F 0.3921(7) 0.4401(6) 1.1669(7) 0.069(2) Uani 1 1 d . . .
F3 F 0.6188(8) 0.4232(6) 1.0741(6) 0.0620(19) Uani 1 1 d . . .
F4 F 0.6107(9) 0.3976(8) 0.6286(6) 0.084(3) Uani 1 1 d U . .
F6 F 0.4334(14) 0.3308(10) 0.5131(7) 0.126(4) Uani 1 1 d U . .
F7 F -0.2930(11) -0.0337(10) 0.5409(6) 0.051(3) Uani 0.61 1 d PDU A 1
F8 F -0.5206(11) 0.0059(15) 0.6388(11) 0.078(5) Uani 0.61 1 d PDU A 1
F9 F -0.3573(16) -0.1514(9) 0.6813(9) 0.089(5) Uani 0.61 1 d PDU A 1
F7' F -0.284(3) -0.1289(17) 0.617(2) 0.200(17) Uani 0.39 1 d PDU A 2
F9' F -0.5157(13) -0.0418(18) 0.6758(14) 0.055(6) Uani 0.39 1 d PDU A 2
F8' F -0.367(3) 0.054(2) 0.5470(11) 0.128(10) Uani 0.39 1 d PDU A 2
N1 N -0.0320(7) 0.3154(6) 1.2034(5) 0.0205(13) Uani 1 1 d . . .
O1 O 0.2758(7) 0.2380(6) 1.0873(6) 0.0412(16) Uani 1 1 d . . .
O2 O 0.5288(7) 0.1885(5) 1.0187(5) 0.0294(13) Uani 1 1 d . . .
O3 O 0.4596(8) 0.2561(6) 0.7832(6) 0.0428(17) Uani 1 1 d . . .
O4 O 0.2294(7) 0.2568(6) 0.6809(5) 0.0380(15) Uani 1 1 d . . .
O5 O -0.1345(8) 0.1005(6) 0.6872(5) 0.0363(15) Uani 1 1 d . . .
O6 O -0.3166(7) 0.0403(6) 0.8203(5) 0.0322(13) Uani 1 1 d . . .
F5 F 0.3893(13) 0.4775(9) 0.6057(10) 0.122(4) Uani 1 1 d U . .

loop_
_atom_site_aniso_label
_atom_site_aniso_U_11
_atom_site_aniso_U_22
_atom_site_aniso_U_33
_atom_site_aniso_U_23
_atom_site_aniso_U_13
_atom_site_aniso_U_12
Ag1 0.0289(4) 0.0270(3) 0.0271(4) 0.0006(2) -0.0035(3) -0.0035(2)
Ag2 0.0232(3) 0.0446(4) 0.0310(4) -0.0013(3) -0.0028(3) -0.0102(3)
Ag3 0.0202(3) 0.0403(4) 0.0460(4) 0.0019(3) 0.0028(3) -0.0118(3)
Ag4 0.0217(3) 0.0176(3) 0.0341(4) 0.0015(2) 0.0001(2) -0.0018(2)
Ag5 0.0214(4) 0.0463(5) 0.0618(5) -0.0172(4) 0.0053(3) -0.0148(3)
C1 0.031(4) 0.020(4) 0.025(4) -0.004(3) 0.002(3) 0.000(3)
C2 0.072(7) 0.026(5) 0.028(5) -0.002(4) 0.004(4) -0.009(4)
C3 0.087(8) 0.032(5) 0.030(5) -0.004(4) 0.006(5) -0.006(5)
C4 0.055(6) 0.027(4) 0.034(5) 0.001(4) 0.004(4) -0.011(4)
C5 0.021(4) 0.018(4) 0.031(4) -0.002(3) -0.001(3) -0.002(3)
C6 0.023(4) 0.017(4) 0.022(4) -0.002(3) 0.000(3) -0.002(3)
C7 0.025(4) 0.022(4) 0.024(4) -0.002(3) 0.002(3) -0.004(3)
C8 0.017(4) 0.015(3) 0.032(4) 0.003(3) 0.004(3) -0.002(3)
C9 0.018(4) 0.026(4) 0.036(5) 0.000(3) 0.000(3) -0.006(3)
C10 0.021(4) 0.025(4) 0.040(5) -0.006(4) -0.006(3) -0.001(3)
C11 0.029(5) 0.039(5) 0.058(6) -0.014(5) 0.001(4) -0.005(4)
C12 0.027(4) 0.026(4) 0.034(5) 0.006(3) -0.001(4) -0.001(3)
C13 0.045(6) 0.061(7) 0.044(6) 0.003(5) 0.007(5) -0.018(5)
C14 0.028(4) 0.030(4) 0.028(5) -0.004(3) 0.000(3) 0.003(3)
C15 0.027(5) 0.123(12) 0.052(7) -0.016(7) 0.001(5) -0.027(6)
F1 0.051(4) 0.078(5) 0.069(4) -0.016(4) -0.029(3) -0.007(3)
F2 0.027(3) 0.060(4) 0.123(6) -0.053(4) 0.006(3) 0.003(3)
F3 0.044(3) 0.046(4) 0.097(5) -0.018(3) 0.022(3) -0.022(3)
F4 0.060(4) 0.121(6) 0.069(5) 0.031(4) -0.002(4) -0.047(4)
F6 0.169(9) 0.158(8) 0.049(5) -0.002(5) 0.022(5) -0.114(7)
F7 0.051(6) 0.071(7) 0.034(5) -0.027(5) -0.012(4) -0.004(5)
F8 0.049(7) 0.145(14) 0.043(8) -0.026(9) -0.020(5) -0.008(8)
F9 0.110(10) 0.080(8) 0.080(8) -0.029(7) 0.007(8) -0.057(8)
F7' 0.21(3) 0.19(2) 0.20(2) -0.121(19) -0.016(18) 0.004(18)
F9' 0.044(10) 0.074(11) 0.047(11) 0.003(9) -0.013(8) -0.032(8)
F8' 0.107(16) 0.183(19) 0.094(15) 0.007(14) -0.034(12) -0.073(15)
N1 0.015(3) 0.018(3) 0.029(3) 0.000(3) 0.003(2) -0.003(2)
O1 0.023(3) 0.039(4) 0.063(4) -0.016(3) 0.001(3) -0.003(3)
O2 0.018(3) 0.033(3) 0.037(3) -0.006(3) 0.001(2) 0.000(2)
O3 0.034(4) 0.043(4) 0.051(4) 0.016(3) -0.016(3) -0.016(3)
O4 0.028(3) 0.049(4) 0.037(4) 0.006(3) -0.003(3) -0.011(3)
O5 0.034(3) 0.038(4) 0.036(3) 0.003(3) -0.003(3) -0.012(3)
O6 0.022(3) 0.042(3) 0.033(3) 0.001(3) -0.004(2) -0.002(2)
F5 0.119(8) 0.074(6) 0.165(9) 0.053(6) 0.039(7) 0.011(5)

loop_
_atom_type_symbol
_atom_type_description
_atom_type_scat_dispersion_real
_atom_type_scat_dispersion_imag
_atom_type_scat_source
C C 0.0033 0.0016 'International Tables Vol C Tables 4.2.6.8 and 6.1.1.4'
H H 0.0000 0.0000 'International Tables Vol C Tables 4.2.6.8 and 6.1.1.4'
N N 0.0061 0.0033 'International Tables Vol C Tables 4.2.6.8 and 6.1.1.4'
O O 0.0106 0.0060 'International Tables Vol C Tables 4.2.6.8 and 6.1.1.4'
F F 0.0171 0.0103 'International Tables Vol C Tables 4.2.6.8 and 6.1.1.4'
Ag Ag -0.8971 1.1015 'International Tables Vol C Tables 4.2.6.8 and 6.1.1.4'

loop_
_geom_angle_atom_site_label_1
_geom_angle_atom_site_label_2
_geom_angle_atom_site_label_3
_geom_angle
_geom_angle_site_symmetry_1
_geom_angle_site_symmetry_3
_geom_angle_publ_flag
C7 Ag1 N1 169.1(3) 2_567 . ?
C7 Ag1 Ag5 48.9(2) 2_567 . ?
N1 Ag1 Ag5 126.50(15) . . ?
C7 Ag1 Ag4 48.4(2) 2_567 . ?
N1 Ag1 Ag4 141.02(16) . . ?
Ag5 Ag1 Ag4 59.81(2) . . ?
C7 Ag1 Ag2 104.8(2) 2_567 . ?
N1 Ag1 Ag2 85.03(16) . . ?
Ag5 Ag1 Ag2 95.54(2) . . ?
Ag4 Ag1 Ag2 56.394(19) . . ?
C9 Ag2 O1 125.0(3) 2_557 . ?
C9 Ag2 O6 119.6(3) 2_557 2_557 ?
O1 Ag2 O6 83.9(2) . 2_557 ?
C9 Ag2 C9 108.9(2) 2_557 . ?
O1 Ag2 C9 114.6(2) . . ?
O6 Ag2 C9 100.6(2) 2_557 . ?
C9 Ag2 Ag3 50.60(19) 2_557 . ?
O1 Ag2 Ag3 81.37(16) . . ?
O6 Ag2 Ag3 93.95(14) 2_557 . ?
C9 Ag2 Ag3 159.33(18) . . ?
C9 Ag2 Ag2 59.54(19) 2_557 2_557 ?
O1 Ag2 Ag2 147.00(16) . 2_557 ?
O6 Ag2 Ag2 124.29(14) 2_557 2_557 ?
C9 Ag2 Ag2 49.39(18) . 2_557 ?
Ag3 Ag2 Ag2 110.07(4) . 2_557 ?
C9 Ag2 Ag4 50.8(2) 2_557 . ?
O1 Ag2 Ag4 88.01(18) . . ?
O6 Ag2 Ag4 157.83(14) 2_557 . ?
C9 Ag2 Ag4 101.58(19) . . ?
Ag3 Ag2 Ag4 64.37(2) . . ?
Ag2 Ag2 Ag4 71.05(3) 2_557 . ?
C9 Ag2 Ag1 107.9(2) 2_557 . ?
O1 Ag2 Ag1 54.58(16) . . ?
O6 Ag2 Ag1 129.79(15) 2_557 . ?
C9 Ag2 Ag1 77.01(19) . . ?
Ag3 Ag2 Ag1 104.79(3) . . ?
Ag2 Ag2 Ag1 92.43(3) 2_557 . ?
Ag4 Ag2 Ag1 57.64(2) . . ?
C9 Ag2 Ag4 98.0(2) 2_557 2_557 ?
O1 Ag2 Ag4 136.80(18) . 2_557 ?
O6 Ag2 Ag4 69.37(14) 2_557 2_557 ?
C9 Ag2 Ag4 43.95(19) . 2_557 ?
Ag3 Ag2 Ag4 132.02(3) . 2_557 ?
Ag2 Ag2 Ag4 57.01(3) 2_557 2_557 ?
Ag4 Ag2 Ag4 128.06(2) . 2_557 ?
Ag1 Ag2 Ag4 120.67(2) . 2_557 ?
C9 Ag3 O3 120.7(3) 2_557 . ?
C9 Ag3 O6 144.8(3) 2_557 1_655 ?
O3 Ag3 O6 75.3(2) . 1_655 ?
C9 Ag3 O2 131.8(3) 2_557 . ?
O3 Ag3 O2 74.7(2) . . ?
O6 Ag3 O2 80.90(18) 1_655 . ?
C9 Ag3 Ag2 51.7(2) 2_557 . ?
O3 Ag3 Ag2 118.61(18) . . ?
O6 Ag3 Ag2 152.35(14) 1_655 . ?
O2 Ag3 Ag2 80.39(13) . . ?
C9 Ag3 Ag4 49.1(2) 2_557 . ?
O3 Ag3 Ag4 74.43(15) . . ?
O6 Ag3 Ag4 145.25(15) 1_655 . ?
O2 Ag3 Ag4 106.82(13) . . ?
Ag2 Ag3 Ag4 60.70(2) . . ?
C7 Ag4 C9 157.6(3) 2_567 2_557 ?
C7 Ag4 O4 92.6(3) 2_567 . ?
C9 Ag4 O4 106.6(3) 2_557 . ?
C7 Ag4 O5 102.7(2) 2_567 . ?
C9 Ag4 O5 89.4(2) 2_557 . ?
O4 Ag4 O5 88.9(2) . . ?
C7 Ag4 Ag5 47.43(19) 2_567 . ?
C9 Ag4 Ag5 122.25(19) 2_557 . ?
O4 Ag4 Ag5 126.28(16) . . ?
O5 Ag4 Ag5 71.82(16) . . ?
C7 Ag4 Ag2 110.4(2) 2_567 . ?
C9 Ag4 Ag2 48.1(2) 2_557 . ?
O4 Ag4 Ag2 129.82(15) . . ?
O5 Ag4 Ag2 125.51(14) . . ?
Ag5 Ag4 Ag2 100.71(3) . . ?
C7 Ag4 Ag1 44.5(2) 2_567 . ?
C9 Ag4 Ag1 113.6(2) 2_557 . ?
O4 Ag4 Ag1 122.35(16) . . ?
O5 Ag4 Ag1 129.55(16) . . ?
Ag5 Ag4 Ag1 57.84(2) . . ?
Ag2 Ag4 Ag1 65.97(2) . . ?
C7 Ag4 Ag3 132.86(19) 2_567 . ?
C9 Ag4 Ag3 45.68(18) 2_557 . ?
O4 Ag4 Ag3 76.47(16) . . ?
O5 Ag4 Ag3 122.43(16) . . ?
Ag5 Ag4 Ag3 155.50(3) . . ?
Ag2 Ag4 Ag3 54.93(2) . . ?
Ag1 Ag4 Ag3 104.11(2) . . ?
C7 Ag4 Ag2 115.32(19) 2_567 2_557 ?
C9 Ag4 Ag2 49.24(19) 2_557 2_557 ?
O4 Ag4 Ag2 150.06(16) . 2_557 ?
O5 Ag4 Ag2 75.20(14) . 2_557 ?
Ag5 Ag4 Ag2 73.06(2) . 2_557 ?
Ag2 Ag4 Ag2 51.94(2) . 2_557 ?
Ag1 Ag4 Ag2 86.77(2) . 2_557 ?
Ag3 Ag4 Ag2 90.65(2) . 2_557 ?
C7 Ag5 O3 137.5(3) 2_567 1_455 ?
C7 Ag5 O2 141.2(2) 2_567 1_455 ?
O3 Ag5 O2 76.7(2) 1_455 1_455 ?
C7 Ag5 Ag1 46.9(2) 2_567 . ?
O3 Ag5 Ag1 164.36(18) 1_455 . ?
O2 Ag5 Ag1 95.08(13) 1_455 . ?
C7 Ag5 Ag4 49.6(2) 2_567 . ?
O3 Ag5 Ag4 133.16(18) 1_455 . ?
O2 Ag5 Ag4 126.96(14) 1_455 . ?
Ag1 Ag5 Ag4 62.35(2) . . ?
N1 C1 C2 121.8(7) . . ?
N1 C1 C6 115.6(7) . . ?
C2 C1 C6 122.5(7) . . ?
C3 C2 C1 118.9(8) . . ?
C3 C2 H2 120.5 . . ?
C1 C2 H2 120.5 . . ?
C2 C3 C4 119.0(9) . . ?
C2 C3 H3 120.5 . . ?
C4 C3 H3 120.5 . . ?
C5 C4 C3 118.9(8) . . ?
C5 C4 H4 120.6 . . ?
C3 C4 H4 120.6 . . ?
N1 C5 C4 123.0(7) . . ?
N1 C5 C8 114.6(7) . . ?
C4 C5 C8 122.4(7) . . ?
C7 C6 C1 177.8(8) . . ?
C6 C7 Ag1 130.4(6) . 2_567 ?
C6 C7 Ag5 125.4(6) . 2_567 ?
Ag1 C7 Ag5 84.2(3) 2_567 2_567 ?
C6 C7 Ag4 130.5(6) . 2_567 ?
Ag1 C7 Ag4 87.1(3) 2_567 2_567 ?
Ag5 C7 Ag4 83.0(2) 2_567 2_567 ?
C9 C8 C5 177.4(8) . . ?
C8 C9 Ag3 125.5(6) . 2_557 ?
C8 C9 Ag2 147.8(7) . 2_557 ?
Ag3 C9 Ag2 77.7(2) 2_557 2_557 ?
C8 C9 Ag4 119.1(6) . 2_557 ?
Ag3 C9 Ag4 85.3(3) 2_557 2_557 ?
Ag2 C9 Ag4 81.1(3) 2_557 2_557 ?
C8 C9 Ag2 84.6(5) . . ?
Ag3 C9 Ag2 148.6(4) 2_557 . ?
Ag2 C9 Ag2 71.1(2) 2_557 . ?
Ag4 C9 Ag2 86.8(3) 2_557 . ?
O2 C10 O1 130.2(7) . . ?
O2 C10 C11 115.6(7) . . ?
O1 C10 C11 114.1(7) . . ?
F2 C11 F1 108.6(9) . . ?
F2 C11 F3 106.4(8) . . ?
F1 C11 F3 105.7(8) . . ?
F2 C11 C10 112.7(7) . . ?
F1 C11 C10 110.9(8) . . ?
F3 C11 C10 112.2(8) . . ?
O4 C12 O3 127.2(8) . . ?
O4 C12 C13 116.3(8) . . ?
O3 C12 C13 116.4(8) . . ?
F4 C13 F6 114.9(10) . . ?
F4 C13 F5 99.4(10) . . ?
F6 C13 F5 99.8(12) . . ?
F4 C13 C12 117.6(9) . . ?
F6 C13 C12 112.6(9) . . ?
F5 C13 C12 109.8(9) . . ?
O5 C14 O6 127.4(8) . . ?
O5 C14 C15 116.5(7) . . ?
O6 C14 C15 116.1(7) . . ?
F7' C15 F7 61.9(13) . . ?
F7' C15 F9' 114.5(11) . . ?
F7 C15 F9' 132.3(10) . . ?
F7' C15 F8 132.5(13) . . ?
F7 C15 F8 114.6(8) . . ?
F9' C15 F8 29.3(9) . . ?
F7' C15 F8' 110.4(10) . . ?
F7 C15 F8' 48.8(11) . . ?
F9' C15 F8' 107.5(9) . . ?
F8 C15 F8' 78.9(10) . . ?
F7' C15 F9 42.6(13) . . ?
F7 C15 F9 102.6(7) . . ?
F9' C15 F9 78.4(10) . . ?
F8 C15 F9 105.6(8) . . ?
F8' C15 F9 146.8(12) . . ?
F7' C15 C14 110.1(9) . . ?
F7 C15 C14 116.0(7) . . ?
F9' C15 C14 109.6(8) . . ?
F8 C15 C14 112.2(9) . . ?
F8' C15 C14 104.2(8) . . ?
F9 C15 C14 104.1(8) . . ?
C1 N1 C5 118.1(7) . . ?
C1 N1 Ag1 120.0(5) . . ?
C5 N1 Ag1 121.7(5) . . ?
C10 O1 Ag2 120.5(5) . . ?
C10 O2 Ag5 125.4(5) . 1_655 ?
C10 O2 Ag3 113.9(5) . . ?
Ag5 O2 Ag3 88.57(19) 1_655 . ?
C12 O3 Ag5 147.1(6) . 1_655 ?
C12 O3 Ag3 116.8(5) . . ?
Ag5 O3 Ag3 92.0(2) 1_655 . ?
C12 O4 Ag4 120.5(6) . . ?
C14 O5 Ag4 117.0(5) . . ?
C14 O6 Ag2 117.5(5) . 2_557 ?
C14 O6 Ag3 127.0(5) . 1_455 ?
Ag2 O6 Ag3 113.1(2) 2_557 1_455 ?

loop_
_geom_bond_atom_site_label_1
_geom_bond_atom_site_label_2
_geom_bond_distance
_geom_bond_site_symmetry_2
_geom_bond_publ_flag
Ag1 C7 2.118(8) 2_567 ?
Ag1 N1 2.174(7) . ?
Ag1 Ag5 2.8856(9) . ?
Ag1 Ag4 3.0192(8) . ?
Ag1 Ag2 3.2646(10) . ?
Ag2 C9 2.243(8) 2_557 ?
Ag2 O1 2.339(6) . ?
Ag2 O6 2.386(6) 2_557 ?
Ag2 C9 2.547(8) . ?
Ag2 Ag3 2.7938(9) . ?
Ag2 Ag2 2.7947(12) 2_557 ?
Ag2 Ag4 2.9770(9) . ?
Ag2 Ag4 3.3568(9) 2_557 ?
Ag3 C9 2.209(7) 2_557 ?
Ag3 O3 2.408(6) . ?
Ag3 O6 2.420(6) 1_655 ?
Ag3 O2 2.485(5) . ?
Ag3 Ag4 3.0777(9) . ?
Ag4 C7 2.261(8) 2_567 ?
Ag4 C9 2.333(8) 2_557 ?
Ag4 O4 2.334(6) . ?
Ag4 O5 2.474(6) . ?
Ag4 Ag5 2.9461(9) . ?
Ag4 Ag2 3.3568(9) 2_557 ?
Ag5 C7 2.186(7) 2_567 ?
Ag5 O3 2.360(6) 1_455 ?
Ag5 O2 2.425(6) 1_455 ?
C1 N1 1.345(9) . ?
C1 C2 1.414(12) . ?
C1 C6 1.417(11) . ?
C2 C3 1.375(13) . ?
C2 H2 0.9500 . ?
C3 C4 1.403(12) . ?
C3 H3 0.9500 . ?
C4 C5 1.368(12) . ?
C4 H4 0.9500 . ?
C5 N1 1.358(10) . ?
C5 C8 1.445(10) . ?
C6 C7 1.230(11) . ?
C7 Ag1 2.118(8) 2_567 ?
C7 Ag5 2.186(7) 2_567 ?
C7 Ag4 2.261(8) 2_567 ?
C8 C9 1.215(11) . ?
C9 Ag3 2.209(7) 2_557 ?
C9 Ag2 2.243(8) 2_557 ?
C9 Ag4 2.333(8) 2_557 ?
C10 O2 1.242(10) . ?
C10 O1 1.244(10) . ?
C10 C11 1.547(11) . ?
C11 F2 1.326(11) . ?
C11 F1 1.329(12) . ?
C11 F3 1.344(11) . ?
C12 O4 1.241(10) . ?
C12 O3 1.253(10) . ?
C12 C13 1.496(13) . ?
C13 F4 1.268(12) . ?
C13 F6 1.288(13) . ?
C13 F5 1.334(14) . ?
C14 O5 1.246(10) . ?
C14 O6 1.250(10) . ?
C14 C15 1.536(11) . ?
C15 F7' 1.302(9) . ?
C15 F7 1.313(8) . ?
C15 F9' 1.316(9) . ?
C15 F8 1.320(8) . ?
C15 F8' 1.379(9) . ?
C15 F9 1.417(9) . ?
O2 Ag5 2.425(6) 1_655 ?
O3 Ag5 2.360(6) 1_655 ?
O6 Ag2 2.386(6) 2_557 ?
O6 Ag3 2.420(6) 1_455 ?

loop_
_geom_torsion_atom_site_label_1
_geom_torsion_atom_site_label_2
_geom_torsion_atom_site_label_3
_geom_torsion_atom_site_label_4
_geom_torsion
_geom_torsion_site_symmetry_1
_geom_torsion_site_symmetry_2
_geom_torsion_site_symmetry_3
_geom_torsion_site_symmetry_4
_geom_torsion_publ_flag
C7 Ag1 Ag2 C9 -8.0(3) 2_567 . . 2_557 ?
N1 Ag1 Ag2 C9 167.1(2) . . . 2_557 ?
Ag5 Ag1 Ag2 C9 40.9(2) . . . 2_557 ?
Ag4 Ag1 Ag2 C9 -7.0(2) . . . 2_557 ?
C7 Ag1 Ag2 O1 112.5(3) 2_567 . . . ?
N1 Ag1 Ag2 O1 -72.3(3) . . . . ?
Ag5 Ag1 Ag2 O1 161.4(2) . . . . ?
Ag4 Ag1 Ag2 O1 113.6(2) . . . . ?
C7 Ag1 Ag2 O6 153.0(3) 2_567 . . 2_557 ?
N1 Ag1 Ag2 O6 -31.9(2) . . . 2_557 ?
Ag5 Ag1 Ag2 O6 -158.12(18) . . . 2_557 ?
Ag4 Ag1 Ag2 O6 154.03(18) . . . 2_557 ?
C7 Ag1 Ag2 C9 -114.0(3) 2_567 . . . ?
N1 Ag1 Ag2 C9 61.1(2) . . . . ?
Ag5 Ag1 Ag2 C9 -65.12(19) . . . . ?
Ag4 Ag1 Ag2 C9 -112.96(19) . . . . ?
C7 Ag1 Ag2 Ag3 44.8(2) 2_567 . . . ?
N1 Ag1 Ag2 Ag3 -140.08(15) . . . . ?
Ag5 Ag1 Ag2 Ag3 93.66(3) . . . . ?
Ag4 Ag1 Ag2 Ag3 45.82(2) . . . . ?
C7 Ag1 Ag2 Ag2 -66.7(2) 2_567 . . 2_557 ?
N1 Ag1 Ag2 Ag2 108.42(15) . . . 2_557 ?
Ag5 Ag1 Ag2 Ag2 -17.84(4) . . . 2_557 ?
Ag4 Ag1 Ag2 Ag2 -65.68(3) . . . 2_557 ?
C7 Ag1 Ag2 Ag4 -1.1(2) 2_567 . . . ?
N1 Ag1 Ag2 Ag4 174.11(15) . . . . ?
Ag5 Ag1 Ag2 Ag4 47.85(2) . . . . ?
C7 Ag1 Ag2 Ag4 -119.3(2) 2_567 . . 2_557 ?
N1 Ag1 Ag2 Ag4 55.90(15) . . . 2_557 ?
Ag5 Ag1 Ag2 Ag4 -70.36(3) . . . 2_557 ?
Ag4 Ag1 Ag2 Ag4 -118.21(3) . . . 2_557 ?
O1 Ag2 Ag3 C9 -151.0(3) . . . 2_557 ?
O6 Ag2 Ag3 C9 125.7(3) 2_557 . . 2_557 ?
C9 Ag2 Ag3 C9 -8.9(8) . . . 2_557 ?
Ag2 Ag2 Ag3 C9 -3.0(3) 2_557 . . 2_557 ?
Ag4 Ag2 Ag3 C9 -59.1(3) . . . 2_557 ?
Ag1 Ag2 Ag3 C9 -101.3(3) . . . 2_557 ?
Ag4 Ag2 Ag3 C9 60.1(3) 2_557 . . 2_557 ?
C9 Ag2 Ag3 O3 108.0(3) 2_557 . . . ?
O1 Ag2 Ag3 O3 -43.0(2) . . . . ?
O6 Ag2 Ag3 O3 -126.2(2) 2_557 . . . ?
C9 Ag2 Ag3 O3 99.1(6) . . . . ?
Ag2 Ag2 Ag3 O3 104.98(17) 2_557 . . . ?
Ag4 Ag2 Ag3 O3 48.95(16) . . . . ?
Ag1 Ag2 Ag3 O3 6.74(16) . . . . ?
Ag4 Ag2 Ag3 O3 168.16(16) 2_557 . . . ?
C9 Ag2 Ag3 O6 -137.4(4) 2_557 . . 1_655 ?
O1 Ag2 Ag3 O6 71.6(4) . . . 1_655 ?
O6 Ag2 Ag3 O6 -11.6(5) 2_557 . . 1_655 ?
C9 Ag2 Ag3 O6 -146.3(6) . . . 1_655 ?
Ag2 Ag2 Ag3 O6 -140.4(3) 2_557 . . 1_655 ?
Ag4 Ag2 Ag3 O6 163.6(3) . . . 1_655 ?
Ag1 Ag2 Ag3 O6 121.4(3) . . . 1_655 ?
Ag4 Ag2 Ag3 O6 -77.2(3) 2_557 . . 1_655 ?
C9 Ag2 Ag3 O2 174.6(3) 2_557 . . . ?
O1 Ag2 Ag3 O2 23.6(2) . . . . ?
O6 Ag2 Ag3 O2 -59.6(2) 2_557 . . . ?
C9 Ag2 Ag3 O2 165.7(5) . . . . ?
Ag2 Ag2 Ag3 O2 171.59(14) 2_557 . . . ?
Ag4 Ag2 Ag3 O2 115.56(14) . . . . ?
Ag1 Ag2 Ag3 O2 73.35(14) . . . . ?
Ag4 Ag2 Ag3 O2 -125.23(14) 2_557 . . . ?
C9 Ag2 Ag3 Ag4 59.1(3) 2_557 . . . ?
O1 Ag2 Ag3 Ag4 -91.94(18) . . . . ?
O6 Ag2 Ag3 Ag4 -175.19(14) 2_557 . . . ?
C9 Ag2 Ag3 Ag4 50.1(5) . . . . ?
Ag2 Ag2 Ag3 Ag4 56.02(4) 2_557 . . . ?
Ag1 Ag2 Ag3 Ag4 -42.21(2) . . . . ?
Ag4 Ag2 Ag3 Ag4 119.21(3) 2_557 . . . ?
C9 Ag2 Ag4 C7 172.4(3) 2_557 . . 2_567 ?
O1 Ag2 Ag4 C7 -47.3(3) . . . 2_567 ?
O6 Ag2 Ag4 C7 -115.9(4) 2_557 . . 2_567 ?
C9 Ag2 Ag4 C7 67.3(3) . . . 2_567 ?
Ag3 Ag2 Ag4 C7 -128.7(2) . . . 2_567 ?
Ag2 Ag2 Ag4 C7 106.7(2) 2_557 . . 2_567 ?
Ag1 Ag2 Ag4 C7 1.0(2) . . . 2_567 ?
Ag4 Ag2 Ag4 C7 106.7(2) 2_557 . . 2_567 ?
O1 Ag2 Ag4 C9 140.2(3) . . . 2_557 ?
O6 Ag2 Ag4 C9 71.7(5) 2_557 . . 2_557 ?
C9 Ag2 Ag4 C9 -105.1(3) . . . 2_557 ?
Ag3 Ag2 Ag4 C9 58.9(2) . . . 2_557 ?
Ag2 Ag2 Ag4 C9 -65.7(2) 2_557 . . 2_557 ?
Ag1 Ag2 Ag4 C9 -171.4(2) . . . 2_557 ?
Ag4 Ag2 Ag4 C9 -65.7(2) 2_557 . . 2_557 ?
C9 Ag2 Ag4 O4 -75.6(3) 2_557 . . . ?
O1 Ag2 Ag4 O4 64.7(3) . . . . ?
O6 Ag2 Ag4 O4 -3.9(4) 2_557 . . . ?
C9 Ag2 Ag4 O4 179.3(3) . . . . ?
Ag3 Ag2 Ag4 O4 -16.7(2) . . . . ?
Ag2 Ag2 Ag4 O4 -141.3(2) 2_557 . . . ?
Ag1 Ag2 Ag4 O4 113.0(2) . . . . ?
Ag4 Ag2 Ag4 O4 -141.3(2) 2_557 . . . ?
C9 Ag2 Ag4 O5 48.8(3) 2_557 . . . ?
O1 Ag2 Ag4 O5 -170.9(2) . . . . ?
O6 Ag2 Ag4 O5 120.5(4) 2_557 . . . ?
C9 Ag2 Ag4 O5 -56.2(3) . . . . ?
Ag3 Ag2 Ag4 O5 107.69(19) . . . . ?
Ag2 Ag2 Ag4 O5 -16.9(2) 2_557 . . . ?
Ag1 Ag2 Ag4 O5 -122.57(19) . . . . ?
Ag4 Ag2 Ag4 O5 -16.9(2) 2_557 . . . ?
C9 Ag2 Ag4 Ag5 124.1(2) 2_557 . . . ?
O1 Ag2 Ag4 Ag5 -95.71(15) . . . . ?
O6 Ag2 Ag4 Ag5 -164.3(4) 2_557 . . . ?
C9 Ag2 Ag4 Ag5 18.97(18) . . . . ?
Ag3 Ag2 Ag4 Ag5 -177.09(3) . . . . ?
Ag2 Ag2 Ag4 Ag5 58.35(3) 2_557 . . . ?
Ag1 Ag2 Ag4 Ag5 -47.35(2) . . . . ?
Ag4 Ag2 Ag4 Ag5 58.35(3) 2_557 . . . ?
C9 Ag2 Ag4 Ag1 171.4(2) 2_557 . . . ?
O1 Ag2 Ag4 Ag1 -48.35(15) . . . . ?
O6 Ag2 Ag4 Ag1 -116.9(4) 2_557 . . . ?
C9 Ag2 Ag4 Ag1 66.32(18) . . . . ?
Ag3 Ag2 Ag4 Ag1 -129.73(2) . . . . ?
Ag2 Ag2 Ag4 Ag1 105.71(3) 2_557 . . . ?
Ag4 Ag2 Ag4 Ag1 105.71(3) 2_557 . . . ?
C9 Ag2 Ag4 Ag3 -58.9(2) 2_557 . . . ?
O1 Ag2 Ag4 Ag3 81.38(15) . . . . ?
O6 Ag2 Ag4 Ag3 12.8(4) 2_557 . . . ?
C9 Ag2 Ag4 Ag3 -163.94(18) . . . . ?
Ag2 Ag2 Ag4 Ag3 -124.56(4) 2_557 . . . ?
Ag1 Ag2 Ag4 Ag3 129.73(2) . . . . ?
Ag4 Ag2 Ag4 Ag3 -124.56(4) 2_557 . . . ?
C9 Ag2 Ag4 Ag2 65.7(2) 2_557 . . 2_557 ?
O1 Ag2 Ag4 Ag2 -154.06(15) . . . 2_557 ?
O6 Ag2 Ag4 Ag2 137.4(4) 2_557 . . 2_557 ?
C9 Ag2 Ag4 Ag2 -39.38(18) . . . 2_557 ?
Ag3 Ag2 Ag4 Ag2 124.56(4) . . . 2_557 ?
Ag1 Ag2 Ag4 Ag2 -105.71(3) . . . 2_557 ?
Ag4 Ag2 Ag4 Ag2 0.0 2_557 . . 2_557 ?
N1 Ag1 Ag4 C7 172.0(4) . . . 2_567 ?
Ag5 Ag1 Ag4 C7 60.0(3) . . . 2_567 ?
Ag2 Ag1 Ag4 C7 -178.6(3) . . . 2_567 ?
C7 Ag1 Ag4 C9 -174.4(3) 2_567 . . 2_557 ?
N1 Ag1 Ag4 C9 -2.4(3) . . . 2_557 ?
Ag5 Ag1 Ag4 C9 -114.4(2) . . . 2_557 ?
Ag2 Ag1 Ag4 C9 7.0(2) . . . 2_557 ?
C7 Ag1 Ag4 O4 55.4(3) 2_567 . . . ?
N1 Ag1 Ag4 O4 -132.6(3) . . . . ?
Ag5 Ag1 Ag4 O4 115.41(19) . . . . ?
Ag2 Ag1 Ag4 O4 -123.20(19) . . . . ?
C7 Ag1 Ag4 O5 -64.2(3) 2_567 . . . ?
N1 Ag1 Ag4 O5 107.8(3) . . . . ?
Ag5 Ag1 Ag4 O5 -4.22(18) . . . . ?
Ag2 Ag1 Ag4 O5 117.16(19) . . . . ?
C7 Ag1 Ag4 Ag5 -60.0(3) 2_567 . . . ?
N1 Ag1 Ag4 Ag5 112.0(2) . . . . ?
Ag2 Ag1 Ag4 Ag5 121.38(3) . . . . ?
C7 Ag1 Ag4 Ag2 178.6(3) 2_567 . . . ?
N1 Ag1 Ag4 Ag2 -9.4(2) . . . . ?
Ag5 Ag1 Ag4 Ag2 -121.38(3) . . . . ?
C7 Ag1 Ag4 Ag3 138.2(3) 2_567 . . . ?
N1 Ag1 Ag4 Ag3 -49.8(2) . . . . ?
Ag5 Ag1 Ag4 Ag3 -161.85(3) . . . . ?
Ag2 Ag1 Ag4 Ag3 -40.46(2) . . . . ?
C7 Ag1 Ag4 Ag2 -132.0(3) 2_567 . . 2_557 ?
N1 Ag1 Ag4 Ag2 40.0(2) . . . 2_557 ?
Ag5 Ag1 Ag4 Ag2 -71.99(2) . . . 2_557 ?
Ag2 Ag1 Ag4 Ag2 49.39(2) . . . 2_557 ?
C9 Ag3 Ag4 C7 149.0(4) 2_557 . . 2_567 ?
O3 Ag3 Ag4 C7 -50.6(3) . . . 2_567 ?
O6 Ag3 Ag4 C7 -80.7(4) 1_655 . . 2_567 ?
O2 Ag3 Ag4 C7 17.7(3) . . . 2_567 ?
Ag2 Ag3 Ag4 C7 86.0(3) . . . 2_567 ?
O3 Ag3 Ag4 C9 160.5(3) . . . 2_557 ?
O6 Ag3 Ag4 C9 130.4(4) 1_655 . . 2_557 ?
O2 Ag3 Ag4 C9 -131.3(3) . . . 2_557 ?
Ag2 Ag3 Ag4 C9 -63.0(3) . . . 2_557 ?
C9 Ag3 Ag4 O4 -130.2(3) 2_557 . . . ?
O3 Ag3 Ag4 O4 30.3(2) . . . . ?
O6 Ag3 Ag4 O4 0.2(3) 1_655 . . . ?
O2 Ag3 Ag4 O4 98.6(2) . . . . ?
Ag2 Ag3 Ag4 O4 166.87(16) . . . . ?
C9 Ag3 Ag4 O5 -50.3(3) 2_557 . . . ?
O3 Ag3 Ag4 O5 110.2(2) . . . . ?
O6 Ag3 Ag4 O5 80.1(3) 1_655 . . . ?
O2 Ag3 Ag4 O5 178.4(2) . . . . ?
Ag2 Ag3 Ag4 O5 -113.25(17) . . . . ?
C9 Ag3 Ag4 Ag5 69.9(3) 2_557 . . . ?
O3 Ag3 Ag4 Ag5 -129.67(18) . . . . ?
O6 Ag3 Ag4 Ag5 -159.8(2) 1_655 . . . ?
O2 Ag3 Ag4 Ag5 -61.39(16) . . . . ?
Ag2 Ag3 Ag4 Ag5 6.91(6) . . . . ?
C9 Ag3 Ag4 Ag2 63.0(3) 2_557 . . . ?
O3 Ag3 Ag4 Ag2 -136.58(18) . . . . ?
O6 Ag3 Ag4 Ag2 -166.7(2) 1_655 . . . ?
O2 Ag3 Ag4 Ag2 -68.31(14) . . . . ?
C9 Ag3 Ag4 Ag1 109.4(3) 2_557 . . . ?
O3 Ag3 Ag4 Ag1 -90.18(17) . . . . ?
O6 Ag3 Ag4 Ag1 -120.3(2) 1_655 . . . ?
O2 Ag3 Ag4 Ag1 -21.90(14) . . . . ?
Ag2 Ag3 Ag4 Ag1 46.40(2) . . . . ?
C9 Ag3 Ag4 Ag2 22.5(3) 2_557 . . 2_557 ?
O3 Ag3 Ag4 Ag2 -177.01(17) . . . 2_557 ?
O6 Ag3 Ag4 Ag2 152.9(2) 1_655 . . 2_557 ?
O2 Ag3 Ag4 Ag2 -108.73(14) . . . 2_557 ?
Ag2 Ag3 Ag4 Ag2 -40.43(3) . . . 2_557 ?
N1 Ag1 Ag5 C7 167.3(3) . . . 2_567 ?
Ag4 Ag1 Ag5 C7 -59.2(3) . . . 2_567 ?
Ag2 Ag1 Ag5 C7 -104.8(3) . . . 2_567 ?
C7 Ag1 Ag5 O3 -113.9(6) 2_567 . . 1_455 ?
N1 Ag1 Ag5 O3 53.3(6) . . . 1_455 ?
Ag4 Ag1 Ag5 O3 -173.2(6) . . . 1_455 ?
Ag2 Ag1 Ag5 O3 141.2(6) . . . 1_455 ?
C7 Ag1 Ag5 O2 -171.4(3) 2_567 . . 1_455 ?
N1 Ag1 Ag5 O2 -4.1(2) . . . 1_455 ?
Ag4 Ag1 Ag5 O2 129.42(14) . . . 1_455 ?
Ag2 Ag1 Ag5 O2 83.83(13) . . . 1_455 ?
C7 Ag1 Ag5 Ag4 59.2(3) 2_567 . . . ?
N1 Ag1 Ag5 Ag4 -133.5(2) . . . . ?
Ag2 Ag1 Ag5 Ag4 -45.59(2) . . . . ?
C9 Ag4 Ag5 C7 154.8(4) 2_557 . . 2_567 ?
O4 Ag4 Ag5 C7 -53.3(3) . . . 2_567 ?
O5 Ag4 Ag5 C7 -127.9(3) . . . 2_567 ?
Ag2 Ag4 Ag5 C7 108.0(3) . . . 2_567 ?
Ag1 Ag4 Ag5 C7 55.5(3) . . . 2_567 ?
Ag3 Ag4 Ag5 C7 102.2(3) . . . 2_567 ?
Ag2 Ag4 Ag5 C7 152.5(3) 2_557 . . 2_567 ?
C7 Ag4 Ag5 O3 122.0(3) 2_567 . . 1_455 ?
C9 Ag4 Ag5 O3 -83.2(3) 2_557 . . 1_455 ?
O4 Ag4 Ag5 O3 68.7(3) . . . 1_455 ?
O5 Ag4 Ag5 O3 -5.9(3) . . . 1_455 ?
Ag2 Ag4 Ag5 O3 -130.0(2) . . . 1_455 ?
Ag1 Ag4 Ag5 O3 177.5(2) . . . 1_455 ?
Ag3 Ag4 Ag5 O3 -135.8(2) . . . 1_455 ?
Ag2 Ag4 Ag5 O3 -85.5(2) 2_557 . . 1_455 ?
C7 Ag4 Ag5 O2 -129.9(3) 2_567 . . 1_455 ?
C9 Ag4 Ag5 O2 25.0(3) 2_557 . . 1_455 ?
O4 Ag4 Ag5 O2 176.8(2) . . . 1_455 ?
O5 Ag4 Ag5 O2 102.2(2) . . . 1_455 ?
Ag2 Ag4 Ag5 O2 -21.86(17) . . . 1_455 ?
Ag1 Ag4 Ag5 O2 -74.38(16) . . . 1_455 ?
Ag3 Ag4 Ag5 O2 -27.62(18) . . . 1_455 ?
Ag2 Ag4 Ag5 O2 22.62(16) 2_557 . . 1_455 ?
C7 Ag4 Ag5 Ag1 -55.5(3) 2_567 . . . ?
C9 Ag4 Ag5 Ag1 99.3(2) 2_557 . . . ?
O4 Ag4 Ag5 Ag1 -108.82(19) . . . . ?
O5 Ag4 Ag5 Ag1 176.58(15) . . . . ?
Ag2 Ag4 Ag5 Ag1 52.52(2) . . . . ?
Ag3 Ag4 Ag5 Ag1 46.76(6) . . . . ?
Ag2 Ag4 Ag5 Ag1 97.00(2) 2_557 . . . ?
N1 C1 C2 C3 -2.7(15) . . . . ?
C6 C1 C2 C3 179.0(10) . . . . ?
C1 C2 C3 C4 -1.6(17) . . . . ?
C2 C3 C4 C5 4.9(17) . . . . ?
C3 C4 C5 N1 -4.2(14) . . . . ?
C3 C4 C5 C8 175.3(9) . . . . ?
N1 C1 C6 C7 58(22) . . . . ?
C2 C1 C6 C7 -124(22) . . . . ?
C1 C6 C7 Ag1 -55(22) . . . 2_567 ?
C1 C6 C7 Ag5 -171(21) . . . 2_567 ?
C1 C6 C7 Ag4 75(22) . . . 2_567 ?
N1 C5 C8 C9 -94(18) . . . . ?
C4 C5 C8 C9 86(18) . . . . ?
C5 C8 C9 Ag3 -16(19) . . . 2_557 ?
C5 C8 C9 Ag2 114(18) . . . 2_557 ?
C5 C8 C9 Ag4 -123(18) . . . 2_557 ?
C5 C8 C9 Ag2 154(18) . . . . ?
C9 Ag2 C9 C8 -158.6(6) 2_557 . . . ?
O1 Ag2 C9 C8 -13.2(6) . . . . ?
O6 Ag2 C9 C8 74.9(6) 2_557 . . . ?
Ag3 Ag2 C9 C8 -151.3(4) . . . . ?
Ag2 Ag2 C9 C8 -158.6(6) 2_557 . . . ?
Ag4 Ag2 C9 C8 -106.4(5) . . . . ?
Ag1 Ag2 C9 C8 -53.8(5) . . . . ?
Ag4 Ag2 C9 C8 119.7(6) 2_557 . . . ?
C9 Ag2 C9 Ag3 6.2(6) 2_557 . . 2_557 ?
O1 Ag2 C9 Ag3 151.6(7) . . . 2_557 ?
O6 Ag2 C9 Ag3 -120.3(7) 2_557 . . 2_557 ?
Ag3 Ag2 C9 Ag3 13.5(12) . . . 2_557 ?
Ag2 Ag2 C9 Ag3 6.2(6) 2_557 . . 2_557 ?
Ag4 Ag2 C9 Ag3 58.5(7) . . . 2_557 ?
Ag1 Ag2 C9 Ag3 111.0(7) . . . 2_557 ?
Ag4 Ag2 C9 Ag3 -75.5(7) 2_557 . . 2_557 ?
C9 Ag2 C9 Ag2 0.001(2) 2_557 . . 2_557 ?
O1 Ag2 C9 Ag2 145.4(2) . . . 2_557 ?
O6 Ag2 C9 Ag2 -126.5(2) 2_557 . . 2_557 ?
Ag3 Ag2 C9 Ag2 7.3(7) . . . 2_557 ?
Ag4 Ag2 C9 Ag2 52.23(19) . . . 2_557 ?
Ag1 Ag2 C9 Ag2 104.79(18) . . . 2_557 ?
Ag4 Ag2 C9 Ag2 -81.7(2) 2_557 . . 2_557 ?
C9 Ag2 C9 Ag4 81.7(2) 2_557 . . 2_557 ?
O1 Ag2 C9 Ag4 -132.9(2) . . . 2_557 ?
O6 Ag2 C9 Ag4 -44.8(3) 2_557 . . 2_557 ?
Ag3 Ag2 C9 Ag4 89.0(5) . . . 2_557 ?
Ag2 Ag2 C9 Ag4 81.7(2) 2_557 . . 2_557 ?
Ag4 Ag2 C9 Ag4 133.95(17) . . . 2_557 ?
Ag1 Ag2 C9 Ag4 -173.5(2) . . . 2_557 ?
O2 C10 C11 F2 163.9(9) . . . . ?
O1 C10 C11 F2 -19.2(13) . . . . ?
O2 C10 C11 F1 -74.2(11) . . . . ?
O1 C10 C11 F1 102.7(10) . . . . ?
O2 C10 C11 F3 43.8(12) . . . . ?
O1 C10 C11 F3 -139.3(9) . . . . ?
O4 C12 C13 F4 178.1(10) . . . . ?
O3 C12 C13 F4 1.4(15) . . . . ?
O4 C12 C13 F6 -44.8(14) . . . . ?
O3 C12 C13 F6 138.5(11) . . . . ?
O4 C12 C13 F5 65.5(12) . . . . ?
O3 C12 C13 F5 -111.3(11) . . . . ?
O5 C14 C15 F7' 75.2(15) . . . . ?
O6 C14 C15 F7' -104.4(15) . . . . ?
O5 C14 C15 F7 7.6(11) . . . . ?
O6 C14 C15 F7 -172.0(9) . . . . ?
O5 C14 C15 F9' -158.0(11) . . . . ?
O6 C14 C15 F9' 22.4(13) . . . . ?
O5 C14 C15 F8 -126.8(10) . . . . ?
O6 C14 C15 F8 53.6(11) . . . . ?
O5 C14 C15 F8' -43.2(13) . . . . ?
O6 C14 C15 F8' 137.2(13) . . . . ?
O5 C14 C15 F9 119.5(9) . . . . ?
O6 C14 C15 F9 -60.1(10) . . . . ?
C2 C1 N1 C5 3.6(12) . . . . ?
C6 C1 N1 C5 -178.0(7) . . . . ?
C2 C1 N1 Ag1 -171.0(7) . . . . ?
C6 C1 N1 Ag1 7.4(9) . . . . ?
C4 C5 N1 C1 -0.1(12) . . . . ?
C8 C5 N1 C1 -179.6(7) . . . . ?
C4 C5 N1 Ag1 174.4(7) . . . . ?
C8 C5 N1 Ag1 -5.1(9) . . . . ?
C7 Ag1 N1 C1 -66.7(15) 2_567 . . . ?
Ag5 Ag1 N1 C1 -127.9(5) . . . . ?
Ag4 Ag1 N1 C1 146.6(5) . . . . ?
Ag2 Ag1 N1 C1 138.8(6) . . . . ?
C7 Ag1 N1 C5 119.0(13) 2_567 . . . ?
Ag5 Ag1 N1 C5 57.7(6) . . . . ?
Ag4 Ag1 N1 C5 -27.7(7) . . . . ?
Ag2 Ag1 N1 C5 -35.5(5) . . . . ?
O2 C10 O1 Ag2 12.4(14) . . . . ?
C11 C10 O1 Ag2 -163.9(6) . . . . ?
C9 Ag2 O1 C10 -58.4(8) 2_557 . . . ?
O6 Ag2 O1 C10 63.7(7) 2_557 . . . ?
C9 Ag2 O1 C10 162.6(7) . . . . ?
Ag3 Ag2 O1 C10 -31.2(7) . . . . ?
Ag2 Ag2 O1 C10 -145.0(6) 2_557 . . . ?
Ag4 Ag2 O1 C10 -95.6(7) . . . . ?
Ag1 Ag2 O1 C10 -146.3(8) . . . . ?
Ag4 Ag2 O1 C10 114.6(7) 2_557 . . . ?
O1 C10 O2 Ag5 126.5(9) . . . 1_655 ?
C11 C10 O2 Ag5 -57.2(10) . . . 1_655 ?
O1 C10 O2 Ag3 20.2(13) . . . . ?
C11 C10 O2 Ag3 -163.5(6) . . . . ?
C9 Ag3 O2 C10 -27.0(7) 2_557 . . . ?
O3 Ag3 O2 C10 90.7(6) . . . . ?
O6 Ag3 O2 C10 167.8(6) 1_655 . . . ?
Ag2 Ag3 O2 C10 -32.6(6) . . . . ?
Ag4 Ag3 O2 C10 22.7(6) . . . . ?
C9 Ag3 O2 Ag5 -155.4(3) 2_557 . . 1_655 ?
O3 Ag3 O2 Ag5 -37.7(2) . . . 1_655 ?
O6 Ag3 O2 Ag5 39.36(19) 1_655 . . 1_655 ?
Ag2 Ag3 O2 Ag5 -161.09(15) . . . 1_655 ?
Ag4 Ag3 O2 Ag5 -105.81(12) . . . 1_655 ?
O4 C12 O3 Ag5 -179.0(7) . . . 1_655 ?
C13 C12 O3 Ag5 -2.7(17) . . . 1_655 ?
O4 C12 O3 Ag3 32.4(12) . . . . ?
C13 C12 O3 Ag3 -151.3(7) . . . . ?
C9 Ag3 O3 C12 -27.6(8) 2_557 . . . ?
O6 Ag3 O3 C12 118.2(7) 1_655 . . . ?
O2 Ag3 O3 C12 -157.4(7) . . . . ?
Ag2 Ag3 O3 C12 -87.7(7) . . . . ?
Ag4 Ag3 O3 C12 -44.6(6) . . . . ?
C9 Ag3 O3 Ag5 168.9(3) 2_557 . . 1_655 ?
O6 Ag3 O3 Ag5 -45.4(2) 1_655 . . 1_655 ?
O2 Ag3 O3 Ag5 39.0(2) . . . 1_655 ?
Ag2 Ag3 O3 Ag5 108.72(18) . . . 1_655 ?
Ag4 Ag3 O3 Ag5 151.8(2) . . . 1_655 ?
O3 C12 O4 Ag4 14.2(13) . . . . ?
C13 C12 O4 Ag4 -162.1(7) . . . . ?
C7 Ag4 O4 C12 95.6(7) 2_567 . . . ?
C9 Ag4 O4 C12 -72.8(7) 2_557 . . . ?
O5 Ag4 O4 C12 -161.8(7) . . . . ?
Ag5 Ag4 O4 C12 131.8(6) . . . . ?
Ag2 Ag4 O4 C12 -24.0(8) . . . . ?
Ag1 Ag4 O4 C12 60.3(7) . . . . ?
Ag3 Ag4 O4 C12 -38.0(6) . . . . ?
Ag2 Ag4 O4 C12 -104.8(6) 2_557 . . . ?
O6 C14 O5 Ag4 10.6(12) . . . . ?
C15 C14 O5 Ag4 -168.9(5) . . . . ?
C7 Ag4 O5 C14 -88.0(6) 2_567 . . . ?
C9 Ag4 O5 C14 73.0(6) 2_557 . . . ?
O4 Ag4 O5 C14 179.6(6) . . . . ?
Ag5 Ag4 O5 C14 -51.4(6) . . . . ?
Ag2 Ag4 O5 C14 38.9(7) . . . . ?
Ag1 Ag4 O5 C14 -47.7(7) . . . . ?
Ag3 Ag4 O5 C14 106.4(6) . . . . ?
Ag2 Ag4 O5 C14 25.2(6) 2_557 . . . ?
O5 C14 O6 Ag2 -62.0(11) . . . 2_557 ?
C15 C14 O6 Ag2 117.5(7) . . . 2_557 ?
O5 C14 O6 Ag3 137.1(8) . . . 1_455 ?
C15 C14 O6 Ag3 -43.4(10) . . . 1_455 ?
